data_4020278
loop_
_publ_author_name
'Toshio Shimizu'
'Mari Kawaguchi'
'Takahiro Tsuchiya'
'Kazunori Hirabayashi'
'Nobumasa Kamigata'

_journal_name_full 'Journal of Organic Chemistry'
_journal_page_first 5036
_journal_page_last 5044
_journal_paper_doi 10.1021/jo0502807
_journal_volume 70
_journal_year 2005
_chemical_formula_moiety 'C12 H10 Ag F3 O2 Se5 '
_chemical_formula_sum 'C12 H10 Ag F3 O2 Se5'
_chemical_formula_weight 745.87
_space_group_IT_number 14
_symmetry_cell_setting monoclinic
_symmetry_space_group_name_Hall '-P 2yab'
_symmetry_space_group_name_H-M 'P 1 21/a 1'
_cell_angle_alpha 90
_cell_angle_beta 90.92(3)
_cell_angle_gamma 90
_cell_formula_units_Z 4
_cell_length_a 18.561(8)
_cell_length_b 10.596(5)
_cell_length_c 9.523(3)
_cell_measurement_temperature 173.2
_cell_volume 1872(1)
_exptl_crystal_density_diffrn 2.645
_cod_original_sg_symbol_H-M 'P 21/a'
_cod_original_formula_sum 'C12 H10 Ag F3 O2 Se5 '
_cod_database_code 4020278

loop_
_symmetry_equiv_pos_as_xyz
x,y,z
1/2-x,1/2+y,-z
-x,-y,-z
1/2+x,1/2-y,z

loop_
_atom_site_label
_atom_site_type_symbol
_atom_site_fract_x
_atom_site_fract_y
_atom_site_fract_z
_atom_site_U_iso_or_equiv
_atom_site_adp_type
_atom_site_occupancy
_atom_site_calc_flag
_atom_site_refinement_flags
_atom_site_disorder_assembly
_atom_site_disorder_group
Ag(1) Ag 0.84758(10) 0.0397(2) 0.2182(2) 0.0374(5) Uani 1.00 d . . .
Se(1) Se 0.7486(1) -0.0108(2) 0.4255(3) 0.0380(7) Uani 1.00 d . . .
Se(2) Se 0.7178(1) 0.0508(3) 0.0655(3) 0.0455(8) Uani 1.00 d . . .
Se(3) Se 0.8543(2) 0.0322(3) -0.1709(3) 0.0495(8) Uani 1.00 d . . .
Se(4) Se 0.8968(1) -0.1793(2) 0.1105(2) 0.0296(5) Uani 1.00 d . . .
Se(5) Se 0.9254(1) -0.0894(2) 0.4587(2) 0.0300(6) Uani 1.00 d . . .
F(1) F 0.958(1) 0.455(2) 0.161(2) 0.078(6) Uani 1.00 d . . .
F(2) F 1.008(1) 0.406(3) 0.354(2) 0.118(9) Uani 1.00 d . . .
F(3) F 0.914(2) 0.506(2) 0.357(3) 0.13(1) Uani 1.00 d . . .
O(1) O 0.8996(8) 0.231(1) 0.182(1) 0.029(4) Uani 1.00 d . . .
O(2) O 0.8823(9) 0.260(1) 0.413(2) 0.037(4) Uani 1.00 d . . .
C(1) C 0.666(1) -0.060(3) 0.321(3) 0.049(8) Uani 1.00 d . . .
C(2) C 0.657(1) -0.037(4) 0.191(4) 0.07(1) Uani 1.00 d . . .
C(3) C 0.727(1) -0.073(3) -0.059(4) 0.061(9) Uani 1.00 d . . .
C(4) C 0.781(1) -0.089(2) -0.155(2) 0.039(6) Uani 1.00 d . . .
C(5) C 0.936(2) -0.077(3) -0.162(2) 0.052(8) Uani 1.00 d . . .
C(6) C 0.951(1) -0.148(3) -0.059(3) 0.062(9) Uani 1.00 d . . .
C(7) C 0.980(1) -0.219(2) 0.222(2) 0.033(6) Uani 1.00 d . . .
C(8) C 0.991(1) -0.197(3) 0.352(2) 0.044(7) Uani 1.00 d . . .
C(9) C 0.850(1) -0.205(2) 0.478(2) 0.038(6) Uani 1.00 d . . .
C(10) C 0.782(1) -0.179(3) 0.463(2) 0.046(7) Uani 1.00 d . . .
C(11) C 0.9055(9) 0.289(2) 0.298(2) 0.020(5) Uani 1.00 d . . .
C(12) C 0.945(1) 0.415(2) 0.289(2) 0.033(6) Uani 1.00 d . . .
H(1) H 0.6289 -0.1042 0.3680 0.0593 Uiso 1.00 calc . . .
H(2) H 0.6134 -0.0682 0.1503 0.0895 Uiso 1.00 calc . . .
H(3) H 0.6909 -0.1359 -0.0593 0.0719 Uiso 1.00 calc . . .
H(4) H 0.7815 -0.1620 -0.2130 0.0467 Uiso 1.00 calc . . .
H(5) H 0.9674 -0.0784 -0.2399 0.0628 Uiso 1.00 calc . . .
H(6) H 0.9961 -0.1923 -0.0640 0.0725 Uiso 1.00 calc . . .
H(7) H 1.0183 -0.2614 0.1755 0.0400 Uiso 1.00 calc . . .
H(8) H 1.0317 -0.2327 0.3981 0.0527 Uiso 1.00 calc . . .
H(9) H 0.8630 -0.2901 0.4996 0.0457 Uiso 1.00 calc . . .
H(10) H 0.7479 -0.2446 0.4720 0.0555 Uiso 1.00 calc . . .

loop_
_atom_site_aniso_label
_atom_site_aniso_U_11
_atom_site_aniso_U_22
_atom_site_aniso_U_33
_atom_site_aniso_U_12
_atom_site_aniso_U_13
_atom_site_aniso_U_23
Ag(1) 0.034(1) 0.0232(9) 0.054(1) -0.0051(7) -0.0002(8) 0.0030(7)
Se(1) 0.033(1) 0.028(1) 0.053(1) 0.0033(10) 0.005(1) -0.0008(10)
Se(2) 0.040(2) 0.039(1) 0.057(2) 0.001(1) -0.009(1) 0.017(1)
Se(3) 0.049(2) 0.051(2) 0.048(1) -0.008(1) -0.003(1) 0.014(1)
Se(4) 0.030(1) 0.030(1) 0.0279(10) -0.0007(9) -0.0060(8) -0.0039(8)
Se(5) 0.028(1) 0.036(1) 0.0259(10) -0.0042(10) -0.0028(8) -0.0033(8)
F(1) 0.12(2) 0.06(1) 0.051(9) -0.05(1) 0.005(10) 0.006(8)
F(2) 0.10(2) 0.14(2) 0.11(2) -0.09(2) -0.06(1) 0.03(2)
F(3) 0.14(2) 0.04(1) 0.22(3) -0.05(1) 0.13(2) -0.04(1)
O(1) 0.031(8) 0.027(8) 0.029(7) -0.013(6) 0.003(6) -0.003(6)
O(2) 0.05(1) 0.032(9) 0.033(8) 0.004(7) 0.002(7) 0.005(6)
C(1) 0.02(1) 0.05(2) 0.08(2) -0.01(1) 0.01(1) 0.02(1)
C(2) 0.01(1) 0.13(3) 0.08(2) 0.02(2) 0.00(1) 0.00(2)
C(3) 0.03(1) 0.05(2) 0.10(2) -0.02(1) -0.03(1) 0.03(2)
C(4) 0.05(2) 0.03(1) 0.03(1) 0.01(1) -0.012(10) 0.000(9)
C(5) 0.06(2) 0.08(2) 0.016(9) -0.02(2) 0.01(1) 0.00(1)
C(6) 0.04(2) 0.10(2) 0.04(1) -0.01(2) 0.01(1) -0.06(2)
C(7) 0.03(1) 0.02(1) 0.05(1) 0.000(9) 0.013(9) -0.009(9)
C(8) 0.02(1) 0.08(2) 0.03(1) -0.01(1) -0.014(8) 0.02(1)
C(9) 0.05(1) 0.04(1) 0.026(9) 0.02(1) -0.004(9) -0.005(9)
C(10) 0.04(2) 0.06(2) 0.04(1) 0.00(1) 0.01(1) 0.00(1)
C(11) 0.012(9) 0.011(8) 0.036(10) -0.002(7) -0.003(7) -0.007(7)
C(12) 0.04(1) 0.018(10) 0.04(1) -0.006(9) 0.006(10) -0.008(9)

loop_
_geom_bond_atom_site_label_1
_geom_bond_atom_site_label_2
_geom_bond_distance
_geom_bond_site_symmetry_1
_geom_bond_site_symmetry_2
_geom_bond_publ_flag
Ag(1) Se(1) 2.770(3) . . yes
Ag(1) Se(2) 2.796(3) . . yes
Ag(1) Se(4) 2.702(3) . . yes
Ag(1) O(1) 2.28(1) . . yes
Se(1) C(1) 1.89(3) . . yes
Se(1) C(10) 1.92(3) . . yes
Se(2) C(2) 1.90(4) . . yes
Se(2) C(3) 1.78(4) . . yes
Se(3) C(4) 1.87(3) . . yes
Se(3) C(5) 1.91(3) . . yes
Se(4) C(6) 1.95(3) . . yes
Se(4) C(7) 1.91(2) . . yes
Se(5) C(8) 1.96(3) . . yes
Se(5) C(9) 1.87(3) . . yes
F(1) C(12) 1.32(3) . . yes
F(2) C(12) 1.32(3) . . yes
F(3) C(12) 1.29(3) . . yes
O(1) C(11) 1.26(2) . . yes
O(2) C(11) 1.21(2) . . yes
C(1) C(2) 1.26(4) . . yes
C(1) H(1) 0.949 . . no
C(2) H(2) 0.952 . . no
C(3) C(4) 1.37(4) . . yes
C(3) H(3) 0.951 . . no
C(4) H(4) 0.953 . . no
C(5) C(6) 1.26(4) . . yes
C(5) H(5) 0.950 . . no
C(6) H(6) 0.956 . . no
C(7) C(8) 1.27(3) . . yes
C(7) H(7) 0.952 . . no
C(8) H(8) 0.951 . . no
C(9) C(10) 1.30(3) . . yes
C(9) H(9) 0.949 . . no
C(10) H(10) 0.946 . . no
C(11) C(12) 1.53(3) . . yes
